data_1100190
loop_
_publ_author_name
'Bach, Thorsten'
'Bergmann, Hermann'
'Grosch, Benjamin'
'Harms, Klaus'
'Herdtweck, Eberhardt'

_publ_section_title
;
 Synthesis of Enantiomerically Pure
 1,5,7-Trimethyl-3-azabicyclo[3.3.1]nonan-2-ones
 as Chiral Host Compounds for Enantioselective Photochemical
 Reactions in Solution
;
_journal_coden_ASTM SYNTBF
_journal_issue 9
_journal_name_full Synthesis
_journal_page_first 1395
_journal_page_last 1405
_journal_paper_doi 10.1055/s-2001-15231
_journal_volume 2001
_journal_year 2001
_chemical_formula_moiety 'C22 H28 N2 O2,0.33(H2 O1)'
_chemical_formula_sum 'C22 H28.66 N2 O2.33'
_chemical_name_systematic
;
ent-1,5,7-Trimethyl-7-(5',6',7',8'-tetrahydro-1'-oxa-3'-azacyclopenta(b)naphthalen-2'-yl)-3-azabicyclo(3.3.1)nonan-2-one hydrate
;
_space_group_IT_number 19
_symmetry_cell_setting orthorhombic
_symmetry_Int_Tables_number 19
_symmetry_space_group_name_Hall 'P 2ac 2ab'
_symmetry_space_group_name_H-M 'P 21 21 21'
_cell_angle_alpha 90
_cell_angle_beta 90
_cell_angle_gamma 90
_cell_formula_units_Z 4
_cell_length_a 7.6183(2)
_cell_length_b 16.0920(6)
_cell_length_c 16.4887(6)
_cell_volume 2021.410
_diffrn_ambient_temperature 293
_exptl_crystal_colour colorless.
_exptl_crystal_density_diffrn 1.178
_exptl_crystal_description fragment
_refine_ls_R_factor_gt 3.06
_refine_ls_wR_factor_gt 3.06
_cod_database_code 1100190

loop_
_symmetry_equiv_pos_site_id
_symmetry_equiv_pos_as_xyz
1 x,y,z
2 1/2-x,-y,1/2+z
3 1/2+x,1/2-y,-z
4 -x,1/2+y,1/2-z

loop_
_atom_site_label
_atom_site_type_symbol
_atom_site_fract_x
_atom_site_fract_y
_atom_site_fract_z
O1 O -0.02002(17) 0.20040(9) 0.50120(7)
O2 O -0.10083(14) 0.35455(7) 0.62429(7)
N1 N 0.21504(15) 0.20798(9) 0.58119(7)
N2 N 0.15219(19) 0.37678(9) 0.69045(7)
C1 C -0.0416(2) 0.13309(10) 0.63173(10)
C2 C 0.05256(19) 0.18259(10) 0.56590(9)
C3 C 0.3238(2) 0.18771(13) 0.65057(10)
C4 C 0.2219(2) 0.14892(10) 0.72074(9)
C5 C -0.1456(2) 0.19310(12) 0.68485(12)
C6 C -0.0365(2) 0.25605(11) 0.73271(9)
C7 C 0.1220(3) 0.21300(13) 0.77161(9)
C8 C 0.0925(2) 0.08780(11) 0.68461(11)
C9 C -0.1667(4) 0.07089(17) 0.5921(2)
C10 C 0.3549(4) 0.10456(18) 0.77546(16)
C11 C -0.1522(5) 0.2955(2) 0.80029(17)
C12 C -0.0932(2) 0.47634(11) 0.53307(11)
C13 C -0.0290(2) 0.42606(9) 0.59331(9)
C14 C 0.1265(2) 0.44068(10) 0.63328(8)
C15 C 0.2251(2) 0.50921(10) 0.61239(10)
C16 C 0.2804(3) 0.63306(11) 0.52471(12)
C17 C 0.1768(6) 0.6996(2) 0.4744(2)
C18 C 0.0741(6) 0.6571(3) 0.4063(3)
C19 C -0.0591(3) 0.60109(13) 0.44426(14)
C20 C 0.0069(2) 0.54521(9) 0.51176(9)
C21 C 0.1664(2) 0.56136(9) 0.55084(9)
C22 C 0.0179(2) 0.3292(1) 0.68186(9)
C23? C -0.0591(3) 0.60109(13) 0.44426(14)
C24? C 0.073(3) 0.6787(12) 0.4442(14)
C25? C 0.2804(3) 0.63306(11) 0.52471(12)
C26? C 0.265(2) 0.6635(9) 0.4499(9)
O3 O 0.0362(6) 0.1161(4) 0.3136(4)
H1 H 0.381(2) 0.2431(12) 0.6688(10)
H2 H 0.202(3) 0.2616(13) 0.7889(12)
H3 H -0.232(3) 0.2248(12) 0.6547(11)
H4 H -0.212(3) 0.1594(13) 0.7236(12)
H5 H 0.415(3) 0.1424(13) 0.6331(12)
H6 H -0.218(4) 0.0354(18) 0.6274(16)
H7 H -0.256(4) 0.1004(15) 0.5572(16)
H8 H -0.097(4) 0.0289(18) 0.5560(17)
H9 H 0.423(4) 0.053(2) 0.7490(17)
H10 H 0.071(3) 0.1777(13) 0.8225(12)
H11 H 0.157(3) 0.0454(13) 0.6521(11)
H12 H 0.028(3) 0.0567(14) 0.7294(13)
H13 H -0.075(5) 0.333(3) 0.834(2)
H14 H -0.186(3) 0.2501(17) 0.8312(16)
H15 H -0.209(3) 0.4650(12) 0.5111(12)
H16 H 0.338(3) 0.5164(13) 0.6382(12)
H17 H 0.339(3) 0.6572(15) 0.5713(15)
H18 H 0.384(3) 0.6096(15) 0.4976(15)
H19 H 0.258(4) 0.742(2) 0.4506(17)
H20 H 0.086(3) 0.7327(15) 0.5113(15)
H21 H 0.156(4) 0.6197(17) 0.3743(16)
H22 H 0.014(4) 0.700(2) 0.3736(19)
H23 H -0.161(4) 0.6387(19) 0.4695(17)
H24 H -0.109(4) 0.563(2) 0.4059(18)
H25 H 0.444(3) 0.1493(16) 0.7995(15)
H26 H 0.291(4) 0.0866(17) 0.8207(16)
H27 H -0.262(5) 0.334(2) 0.7750(19)
H28 H 0.265(3) 0.2424(14) 0.5443(13)
H29? H 0.25950 0.67840 0.56220
H30? H 0.40160 0.61610 0.53180
H31? H 0.30340 0.62350 0.40960
H32? H 0.33100 0.71450 0.44350
H33? H 0.05170 0.71000 0.39490
H34? H 0.04020 0.71440 0.48920
H35? H -0.17850 0.61910 0.45490
H36? H -0.05600 0.57240 0.39250
H37 H -0.08640 0.12590 0.28430
H38 H 0.06060 0.07550 0.36190

loop_
_atom_type_symbol
_atom_type_radius_bond
C 0.68
H 0.23
N 0.68
O 0.68
